data_7216468
loop_
_publ_author_name
'Dong, Lingyun'
'Pan, Shilie'
'Wang, Ying'
'Yu, Hongwei'
'Bian, Qiang'
'Yang, Zhihua'
'Wu, Hongping'
'Zhang, Min'

_publ_section_title
;
 BaPbSi2O6&#x00B7;BaSO4: the first mixed anionic compound synthesized via
 BaSO4 salt-inclusion
;
_journal_name_full CrystEngComm
_journal_paper_doi 10.1039/c4ce00527a
_journal_year 2014
_chemical_formula_sum 'Ba2 O10 Pb S Si2'
_chemical_formula_weight 730.11
_chemical_name_systematic
; 
 ? 
;
_space_group_IT_number 62
_symmetry_cell_setting orthorhombic
_symmetry_space_group_name_Hall '-P 2ac 2n'
_symmetry_space_group_name_H-M 'P n m a'
_atom_sites_solution_hydrogens none
_atom_sites_solution_primary direct
_atom_sites_solution_secondary difmap
_audit_creation_method SHELXL-97
_cell_angle_alpha 90.00
_cell_angle_beta 90.00
_cell_angle_gamma 90.00
_cell_formula_units_Z 4
_cell_length_a 7.2520(11)
_cell_length_b 5.4841(8)
_cell_length_c 24.352(4)
_cell_measurement_reflns_used 1054
_cell_measurement_temperature 296(2)
_cell_measurement_theta_max 26.80
_cell_measurement_theta_min 3.27
_cell_volume 968.5(3)
_computing_cell_refinement 'Bruker SMART'
_computing_data_collection 'Bruker SMART'
_computing_data_reduction 'Bruker SAINT'
_computing_molecular_graphics 'Bruker SHELXTL'
_computing_publication_material 'Bruker SHELXTL'
_computing_structure_refinement 'SHELXL-97 (Sheldrick, 1997)'
_computing_structure_solution 'SHELXS-97 (Sheldrick, 1990)'
_diffrn_ambient_temperature 296(2)
_diffrn_measured_fraction_theta_full 0.998
_diffrn_measured_fraction_theta_max 0.998
_diffrn_measurement_device_type 'CCD area detector'
_diffrn_measurement_method 'phi and omega scans'
_diffrn_radiation_monochromator graphite
_diffrn_radiation_source 'fine-focus sealed tube'
_diffrn_radiation_type MoK\a
_diffrn_radiation_wavelength 0.71073
_diffrn_reflns_av_R_equivalents 0.0547
_diffrn_reflns_av_sigmaI/netI 0.0454
_diffrn_reflns_limit_h_max 6
_diffrn_reflns_limit_h_min -9
_diffrn_reflns_limit_k_max 6
_diffrn_reflns_limit_k_min -7
_diffrn_reflns_limit_l_max 31
_diffrn_reflns_limit_l_min -29
_diffrn_reflns_number 5705
_diffrn_reflns_theta_full 27.51
_diffrn_reflns_theta_max 27.51
_diffrn_reflns_theta_min 2.93
_exptl_absorpt_coefficient_mu 25.886
_exptl_absorpt_correction_T_max 1.0000
_exptl_absorpt_correction_T_min 0.6921
_exptl_absorpt_correction_type numerical
_exptl_absorpt_process_details Face-indexed
_exptl_crystal_colour colorless
_exptl_crystal_density_diffrn 5.007
_exptl_crystal_density_method 'not measured'
_exptl_crystal_description block
_exptl_crystal_F_000 1272
_exptl_crystal_size_max 0.105
_exptl_crystal_size_mid 0.077
_exptl_crystal_size_min 0.039
_refine_diff_density_max 1.543
_refine_diff_density_min -1.432
_refine_diff_density_rms 0.321
_refine_ls_extinction_coef 0.00073(8)
_refine_ls_extinction_expression Fc^*^=kFc[1+0.001xFc^2^\l^3^/sin(2\q)]^-1/4^
_refine_ls_extinction_method SHELXL
_refine_ls_goodness_of_fit_ref 1.029
_refine_ls_hydrogen_treatment none
_refine_ls_matrix_type full
_refine_ls_number_parameters 89
_refine_ls_number_reflns 1229
_refine_ls_number_restraints 18
_refine_ls_restrained_S_all 1.038
_refine_ls_R_factor_all 0.0440
_refine_ls_R_factor_gt 0.0297
_refine_ls_shift/su_max 0.000
_refine_ls_shift/su_mean 0.000
_refine_ls_structure_factor_coef Fsqd
_refine_ls_weighting_details 'calc w=1/[\s^2^(Fo^2^)+(0.0224P)^2^+0.0000P] where P=(Fo^2^+2Fc^2^)/3'
_refine_ls_weighting_scheme calc
_refine_ls_wR_factor_gt 0.0566
_refine_ls_wR_factor_ref 0.0608
_reflns_number_gt 986
_reflns_number_total 1229
_reflns_threshold_expression >2sigma(I)
_cod_data_source_file c4ce00527a2.cif
_cod_data_source_block 2
_cod_depositor_comments
;
The following automatic conversions were performed:

'_symmetry_cell_setting' value 'Orthorhombic' changed to
'orthorhombic' according to
/usr/data/users/saulius/crontab/automatic-downloads/rss-feeds/RSC/lib/dictionaries/cif_core.dic
dictionary named 'cif_core.dic' version 2.4.2 from
2011-04-26.

'_exptl_absorpt_correction_type' value 'Numerical'
changed to 'numerical' according to
/usr/data/users/saulius/crontab/automatic-downloads/rss-feeds/RSC/lib/dictionaries/cif_core.dic
dictionary named 'cif_core.dic' version 2.4.2 from 2011-04-26.

Automatic conversion script
Id: cif_fix_values 2281 2013-09-26 08:29:07Z andrius 
;
_cod_original_cell_volume 968.5(2)
_cod_original_sg_symbol_H-M 'Pnma '
_cod_database_code 7216468

loop_
_symmetry_equiv_pos_as_xyz
'x, y, z'
'-x+1/2, -y, z+1/2'
'-x, y+1/2, -z'
'x+1/2, -y+1/2, -z+1/2'
'-x, -y, -z'
'x-1/2, y, -z-1/2'
'x, -y-1/2, z'
'-x-1/2, y-1/2, z-1/2'

loop_
_atom_site_label
_atom_site_type_symbol
_atom_site_fract_x
_atom_site_fract_y
_atom_site_fract_z
_atom_site_U_iso_or_equiv
_atom_site_adp_type
_atom_site_occupancy
_atom_site_symmetry_multiplicity
_atom_site_calc_flag
_atom_site_refinement_flags
Pb1 Pb 0.64505(6) 1.2500 0.202712(18) 0.01217(14) Uani 1 2 d S
Ba1 Ba 1.13906(10) 1.2500 0.10988(3) 0.01221(18) Uani 1 2 d S
Ba2 Ba 0.66073(9) 0.7500 0.07098(3) 0.01047(17) Uani 1 2 d S
S1 S 1.2093(4) 0.7500 0.01407(12) 0.0105(6) Uani 1 2 d S
Si1 Si 0.8713(4) 0.7500 0.31774(13) 0.0100(6) Uani 1 2 d S
Si2 Si 0.9343(4) 0.7500 0.18640(12) 0.0092(6) Uani 1 2 d S
O1 O 0.8508(8) 0.9901(9) 0.1593(2) 0.0189(13) Uani 1 1 d .
O2 O 1.3160(7) 0.9682(9) 0.0296(2) 0.0150(12) Uani 1 1 d .
O3 O 0.6539(12) 0.7500 0.3264(4) 0.041(3) Uani 1 2 d SU
O4 O 1.1859(11) 0.7500 -0.0460(3) 0.0206(19) Uani 1 2 d S
O5 O 1.0341(12) 0.7500 0.0425(4) 0.025(2) Uani 1 2 d S
O6 O 0.9491(8) 0.9928(8) 0.3456(2) 0.0188(13) Uani 1 1 d U
O7 O 0.9122(11) 0.7500 0.2523(3) 0.023(2) Uani 1 2 d SU

loop_
_atom_site_aniso_label
_atom_site_aniso_U_11
_atom_site_aniso_U_22
_atom_site_aniso_U_33
_atom_site_aniso_U_23
_atom_site_aniso_U_13
_atom_site_aniso_U_12
Pb1 0.0154(2) 0.0099(2) 0.0112(2) 0.000 -0.00001(18) 0.000
Ba1 0.0102(4) 0.0120(3) 0.0144(4) 0.000 0.0018(3) 0.000
Ba2 0.0083(3) 0.0130(3) 0.0101(4) 0.000 0.0003(3) 0.000
S1 0.0082(14) 0.0128(13) 0.0105(15) 0.000 0.0004(11) 0.000
Si1 0.0073(16) 0.0121(14) 0.0106(17) 0.000 0.0015(12) 0.000
Si2 0.0078(16) 0.0121(14) 0.0076(17) 0.000 0.0002(12) 0.000
O1 0.030(4) 0.013(3) 0.014(3) 0.002(2) 0.006(3) 0.010(2)
O2 0.016(3) 0.015(3) 0.014(3) -0.006(2) 0.001(2) -0.005(2)
O3 0.013(5) 0.082(6) 0.026(5) 0.000 0.005(4) 0.000
O4 0.020(5) 0.024(4) 0.019(5) 0.000 0.000(4) 0.000
O5 0.022(5) 0.026(5) 0.027(5) 0.000 0.016(4) 0.000
O6 0.028(3) 0.007(2) 0.022(3) -0.003(2) 0.003(3) -0.007(2)
O7 0.035(5) 0.027(4) 0.008(4) 0.000 0.002(4) 0.000

loop_
_atom_type_symbol
_atom_type_description
_atom_type_scat_dispersion_real
_atom_type_scat_dispersion_imag
_atom_type_scat_source
O O 0.0106 0.0060 'International Tables Vol C Tables 4.2.6.8 and 6.1.1.4'
Pb Pb -3.3944 10.1111 'International Tables Vol C Tables 4.2.6.8 and 6.1.1.4'
Ba Ba -0.3244 2.2819 'International Tables Vol C Tables 4.2.6.8 and 6.1.1.4'
Si Si 0.0817 0.0704 'International Tables Vol C Tables 4.2.6.8 and 6.1.1.4'
S S 0.1246 0.1234 'International Tables Vol C Tables 4.2.6.8 and 6.1.1.4'

loop_
_geom_angle_atom_site_label_1
_geom_angle_atom_site_label_2
_geom_angle_atom_site_label_3
_geom_angle
_geom_angle_site_symmetry_1
_geom_angle_site_symmetry_3
O1 Pb1 O1 75.9(3) . 7_585
O1 Pb1 O6 77.8(2) . 6_556
O1 Pb1 O6 122.4(2) 7_585 6_556
O1 Pb1 O6 122.4(2) . 4_475
O1 Pb1 O6 77.8(2) 7_585 4_475
O6 Pb1 O6 74.8(3) 6_556 4_475
O1 Pb1 Ba2 92.02(14) . 1_565
O1 Pb1 Ba2 40.26(15) 7_585 1_565
O6 Pb1 Ba2 91.48(13) 6_556 1_565
O6 Pb1 Ba2 40.26(15) 4_475 1_565
O1 Ba1 O1 61.2(2) . 7_585
O1 Ba1 O2 111.14(15) . .
O1 Ba1 O2 157.17(16) 7_585 .
O1 Ba1 O2 157.17(16) . 7_585
O1 Ba1 O2 111.14(15) 7_585 7_585
O2 Ba1 O2 66.9(2) . 7_585
O1 Ba1 O4 67.28(18) . 5_775
O1 Ba1 O4 67.28(18) 7_585 5_775
O2 Ba1 O4 89.89(18) . 5_775
O2 Ba1 O4 89.89(18) 7_585 5_775
O1 Ba1 O6 132.31(17) . 4_575
O1 Ba1 O6 99.94(15) 7_585 4_575
O2 Ba1 O6 100.12(15) . 4_575
O2 Ba1 O6 68.48(16) 7_585 4_575
O4 Ba1 O6 149.63(11) 5_775 4_575
O1 Ba1 O6 99.94(15) . 6_656
O1 Ba1 O6 132.31(17) 7_585 6_656
O2 Ba1 O6 68.48(16) . 6_656
O2 Ba1 O6 100.12(15) 7_585 6_656
O4 Ba1 O6 149.63(11) 5_775 6_656
O6 Ba1 O6 58.94(19) 4_575 6_656
O1 Ba1 O3 104.9(2) . 6_666
O1 Ba1 O3 51.1(2) 7_585 6_666
O2 Ba1 O3 143.8(2) . 6_666
O2 Ba1 O3 81.3(2) 7_585 6_666
O4 Ba1 O3 107.44(17) 5_775 6_666
O6 Ba1 O3 50.2(2) 4_575 6_666
O6 Ba1 O3 102.41(19) 6_656 6_666
O1 Ba1 O3 51.1(2) . 6_656
O1 Ba1 O3 104.9(2) 7_585 6_656
O2 Ba1 O3 81.3(2) . 6_656
O2 Ba1 O3 143.8(2) 7_585 6_656
O4 Ba1 O3 107.44(17) 5_775 6_656
O6 Ba1 O3 102.41(19) 4_575 6_656
O6 Ba1 O3 50.2(2) 6_656 6_656
O3 Ba1 O3 120.8(3) 6_666 6_656
O1 Ba1 O5 67.48(18) . .
O1 Ba1 O5 117.79(18) 7_585 .
O2 Ba1 O5 45.37(17) . .
O2 Ba1 O5 102.59(17) 7_585 .
O4 Ba1 O5 62.06(15) 5_775 .
O6 Ba1 O5 141.37(18) 4_575 .
O6 Ba1 O5 87.70(17) 6_656 .
O3 Ba1 O5 168.5(2) 6_666 .
O3 Ba1 O5 61.8(2) 6_656 .
O1 Ba1 O5 117.79(18) . 1_565
O1 Ba1 O5 67.48(18) 7_585 1_565
O2 Ba1 O5 102.59(17) . 1_565
O2 Ba1 O5 45.37(17) 7_585 1_565
O4 Ba1 O5 62.06(15) 5_775 1_565
O6 Ba1 O5 87.70(17) 4_575 1_565
O6 Ba1 O5 141.37(18) 6_656 1_565
O3 Ba1 O5 61.8(2) 6_666 1_565
O3 Ba1 O5 168.5(2) 6_656 1_565
O5 Ba1 O5 113.2(3) . 1_565
O1 Ba1 Si2 81.88(11) . 1_565
O1 Ba1 Si2 24.59(12) 7_585 1_565
O2 Ba1 Si2 163.97(12) . 1_565
O2 Ba1 Si2 97.39(11) 7_585 1_565
O4 Ba1 Si2 86.64(12) 5_775 1_565
O6 Ba1 Si2 75.84(12) 4_575 1_565
O6 Ba1 Si2 119.87(12) 6_656 1_565
O3 Ba1 Si2 26.48(17) 6_666 1_565
O3 Ba1 Si2 114.69(17) 6_656 1_565
O5 Ba1 Si2 142.33(15) . 1_565
O5 Ba1 Si2 62.06(13) 1_565 1_565
O5 Ba2 O6 133.87(18) . 6_556
O5 Ba2 O6 133.87(18) . 4_465
O6 Ba2 O6 55.23(19) 6_556 4_465
O5 Ba2 O1 73.8(2) . .
O6 Ba2 O1 60.98(15) 6_556 .
O6 Ba2 O1 86.55(16) 4_465 .
O5 Ba2 O1 73.8(2) . 7_575
O6 Ba2 O1 86.55(16) 6_556 7_575
O6 Ba2 O1 60.98(15) 4_465 7_575
O1 Ba2 O1 54.5(2) . 7_575
O5 Ba2 O2 74.58(18) . 3_745
O6 Ba2 O2 151.02(16) 6_556 3_745
O6 Ba2 O2 112.40(15) 4_465 3_745
O1 Ba2 O2 147.99(16) . 3_745
O1 Ba2 O2 111.09(14) 7_575 3_745
O5 Ba2 O2 74.58(18) . 5_775
O6 Ba2 O2 112.40(15) 6_556 5_775
O6 Ba2 O2 151.02(16) 4_465 5_775
O1 Ba2 O2 111.09(14) . 5_775
O1 Ba2 O2 147.99(16) 7_575 5_775
O2 Ba2 O2 64.4(2) 3_745 5_775
O5 Ba2 O2 137.42(18) . 7_475
O6 Ba2 O2 88.67(15) 6_556 7_475
O6 Ba2 O2 66.45(15) 4_465 7_475
O1 Ba2 O2 148.02(16) . 7_475
O1 Ba2 O2 118.45(14) 7_575 7_475
O2 Ba2 O2 62.91(18) 3_745 7_475
O2 Ba2 O2 88.68(11) 5_775 7_475
O5 Ba2 O2 137.42(18) . 1_455
O6 Ba2 O2 66.45(15) 6_556 1_455
O6 Ba2 O2 88.67(15) 4_465 1_455
O1 Ba2 O2 118.45(14) . 1_455
O1 Ba2 O2 148.02(16) 7_575 1_455
O2 Ba2 O2 88.68(11) 3_745 1_455
O2 Ba2 O2 62.91(18) 5_775 1_455
O2 Ba2 O2 47.88(19) 7_475 1_455
O5 Ba2 O4 66.00(14) . 5_775
O6 Ba2 O4 85.31(17) 6_556 5_775
O6 Ba2 O4 139.44(18) 4_465 5_775
O1 Ba2 O4 63.77(19) . 5_775
O1 Ba2 O4 112.95(18) 7_575 5_775
O2 Ba2 O4 106.98(18) 3_745 5_775
O2 Ba2 O4 47.56(19) 5_775 5_775
O2 Ba2 O4 127.71(18) 7_475 5_775
O2 Ba2 O4 82.82(17) 1_455 5_775
O5 Ba2 O4 66.00(14) . 5_765
O6 Ba2 O4 139.44(18) 6_556 5_765
O6 Ba2 O4 85.31(17) 4_465 5_765
O1 Ba2 O4 112.95(18) . 5_765
O1 Ba2 O4 63.77(19) 7_575 5_765
O2 Ba2 O4 47.56(18) 3_745 5_765
O2 Ba2 O4 106.98(18) 5_775 5_765
O2 Ba2 O4 82.82(17) 7_475 5_765
O2 Ba2 O4 127.71(18) 1_455 5_765
O4 Ba2 O4 130.4(3) 5_775 5_765
O5 Ba2 Si1 142.14(19) . 6_556
O6 Ba2 Si1 27.62(10) 6_556 6_556
O6 Ba2 Si1 27.62(10) 4_465 6_556
O1 Ba2 Si1 72.67(13) . 6_556
O1 Ba2 Si1 72.67(13) 7_575 6_556
O2 Ba2 Si1 134.68(11) 3_745 6_556
O2 Ba2 Si1 134.68(11) 5_775 6_556
O2 Ba2 Si1 75.58(12) 7_475 6_556
O2 Ba2 Si1 75.58(12) 1_455 6_556
O4 Ba2 Si1 112.62(15) 5_775 6_556
O4 Ba2 Si1 112.62(15) 5_765 6_556
O5 S1 O4 111.9(5) . .
O5 S1 O2 109.8(3) . .
O4 S1 O2 108.4(3) . .
O5 S1 O2 109.8(3) . 7_575
O4 S1 O2 108.4(3) . 7_575
O2 S1 O2 108.5(5) . 7_575
O5 S1 Ba2 128.5(4) . 1_655
O4 S1 Ba2 119.6(3) . 1_655
O2 S1 Ba2 54.3(2) . 1_655
O2 S1 Ba2 54.3(2) 7_575 1_655
O5 S1 Ba2 120.68(18) . 5_765
O4 S1 Ba2 56.85(13) . 5_765
O2 S1 Ba2 129.4(3) . 5_765
O2 S1 Ba2 52.1(2) 7_575 5_765
Ba2 S1 Ba2 89.03(5) 1_655 5_765
O5 S1 Ba2 120.68(18) . 5_775
O4 S1 Ba2 56.85(13) . 5_775
O2 S1 Ba2 52.1(2) . 5_775
O2 S1 Ba2 129.4(3) 7_575 5_775
Ba2 S1 Ba2 89.03(5) 1_655 5_775
Ba2 S1 Ba2 100.62(7) 5_765 5_775
O5 S1 Ba1 64.5(2) . 1_545
O4 S1 Ba1 128.40(10) . 1_545
O2 S1 Ba1 121.4(3) . 1_545
O2 S1 Ba1 45.3(2) 7_575 1_545
Ba2 S1 Ba1 83.04(5) 1_655 1_545
Ba2 S1 Ba1 80.195(17) 5_765 1_545
Ba2 S1 Ba1 172.02(9) 5_775 1_545
O3 Si1 O6 107.1(3) . .
O3 Si1 O6 107.1(3) . 7_575
O6 Si1 O6 112.9(5) . 7_575
O3 Si1 O7 108.1(5) . .
O6 Si1 O7 110.7(3) . .
O6 Si1 O7 110.7(3) 7_575 .
O3 Si1 Ba2 120.2(4) . 6_656
O6 Si1 Ba2 56.5(2) . 6_656
O6 Si1 Ba2 56.5(2) 7_575 6_656
O7 Si1 Ba2 131.7(3) . 6_656
O3 Si1 Ba1 58.78(19) . 6_546
O6 Si1 Ba1 125.5(3) . 6_546
O6 Si1 Ba1 48.3(2) 7_575 6_546
O7 Si1 Ba1 123.81(15) . 6_546
Ba2 Si1 Ba1 84.33(6) 6_656 6_546
O3 Si1 Ba1 58.78(19) . 6_556
O6 Si1 Ba1 48.3(2) . 6_556
O6 Si1 Ba1 125.5(3) 7_575 6_556
O7 Si1 Ba1 123.81(15) . 6_556
Ba2 Si1 Ba1 84.33(6) 6_656 6_556
Ba1 Si1 Ba1 96.72(8) 6_546 6_556
O1 Si2 O1 111.6(5) 7_575 .
O1 Si2 O7 112.0(3) 7_575 .
O1 Si2 O7 112.0(3) . .
O1 Si2 O3 107.1(3) 7_575 6_656
O1 Si2 O3 107.1(3) . 6_656
O7 Si2 O3 106.7(5) . 6_656
O1 Si2 Ba1 47.0(2) 7_575 1_545
O1 Si2 Ba1 124.5(3) . 1_545
O7 Si2 Ba1 123.44(14) . 1_545
O3 Si2 Ba1 60.04(19) 6_656 1_545
Si2 O1 Pb1 124.3(3) . .
Si2 O1 Ba1 108.4(3) . .
Pb1 O1 Ba1 111.31(19) . .
Si2 O1 Ba2 96.5(2) . .
Pb1 O1 Ba2 108.3(2) . .
Ba1 O1 Ba2 105.65(19) . .
S1 O2 Ba1 112.7(3) . .
S1 O2 Ba2 104.2(3) . 5_775
Ba1 O2 Ba2 108.77(17) . 5_775
S1 O2 Ba2 101.7(3) . 1_655
Ba1 O2 Ba2 111.94(18) . 1_655
Ba2 O2 Ba2 117.09(18) 5_775 1_655
Si1 O3 Si2 161.4(7) . 6_556
Si1 O3 Ba1 95.7(3) . 6_556
Si2 O3 Ba1 93.5(2) 6_556 6_556
Si1 O3 Ba1 95.7(3) . 6_546
Si2 O3 Ba1 93.5(2) 6_556 6_546
Ba1 O3 Ba1 120.8(3) 6_556 6_546
S1 O4 Ba1 130.0(4) . 5_775
S1 O4 Ba2 99.1(2) . 5_775
Ba1 O4 Ba2 101.33(17) 5_775 5_775
S1 O4 Ba2 99.1(2) . 5_765
Ba1 O4 Ba2 101.33(17) 5_775 5_765
Ba2 O4 Ba2 130.4(3) 5_775 5_765
S1 O5 Ba2 165.8(6) . .
S1 O5 Ba1 92.0(3) . .
Ba2 O5 Ba1 95.76(17) . .
S1 O5 Ba1 92.0(3) . 1_545
Ba2 O5 Ba1 95.76(17) . 1_545
Ba1 O5 Ba1 113.2(3) . 1_545
Si1 O6 Pb1 120.4(3) . 6_656
Si1 O6 Ba1 107.1(3) . 6_556
Pb1 O6 Ba1 111.88(18) 6_656 6_556
Si1 O6 Ba2 95.9(2) . 6_656
Pb1 O6 Ba2 108.2(2) 6_656 6_656
Ba1 O6 Ba2 112.33(19) 6_556 6_656
Si2 O7 Si1 175.1(6) . .

loop_
_geom_bond_atom_site_label_1
_geom_bond_atom_site_label_2
_geom_bond_distance
_geom_bond_site_symmetry_2
Pb1 O1 2.319(5) .
Pb1 O1 2.319(5) 7_585
Pb1 O6 2.323(5) 6_556
Pb1 O6 2.323(5) 4_475
Ba1 O1 2.801(6) .
Ba1 O1 2.801(6) 7_585
Ba1 O2 2.803(5) .
Ba1 O2 2.803(5) 7_585
Ba1 O4 2.823(8) 5_775
Ba1 O6 2.867(6) 4_575
Ba1 O6 2.867(6) 6_656
Ba1 O3 3.153(5) 6_666
Ba1 O3 3.153(5) 6_656
Ba1 O5 3.285(5) .
Ba1 O5 3.285(5) 1_565
Ba2 O5 2.795(8) .
Ba2 O6 2.873(6) 6_556
Ba2 O6 2.873(6) 4_465
Ba2 O1 2.874(6) .
Ba2 O1 2.874(6) 7_575
Ba2 O2 2.901(5) 3_745
Ba2 O2 2.901(5) 5_775
Ba2 O2 2.949(5) 7_475
Ba2 O2 2.949(5) 1_455
Ba2 O4 3.021(3) 5_775
Ba2 O4 3.021(3) 5_765
S1 O5 1.447(8) .
S1 O4 1.473(9) .
S1 O2 1.475(5) .
S1 O2 1.475(5) 7_575
Si1 O3 1.590(9) .
Si1 O6 1.598(5) .
Si1 O6 1.598(5) 7_575
Si1 O7 1.621(9) .
Si2 O1 1.593(5) 7_575
Si2 O1 1.593(5) .
Si2 O7 1.612(9) .
Si2 O3 1.623(9) 6_656
O2 Ba2 2.901(5) 5_775
O2 Ba2 2.949(5) 1_655
O3 Si2 1.623(9) 6_556
O3 Ba1 3.153(5) 6_556
O3 Ba1 3.153(5) 6_546
O4 Ba1 2.823(8) 5_775
O4 Ba2 3.021(3) 5_775
O4 Ba2 3.021(3) 5_765
O5 Ba1 3.285(5) 1_545
O6 Pb1 2.323(5) 6_656
O6 Ba1 2.867(6) 6_556
O6 Ba2 2.873(6) 6_656
